data_4348169
loop_
_publ_author_name
'Gorla, Lingaraju'
'Mart\'i-Centelles, Vicente'
'Freimuth, Lena'
'Altava, Bel\'en'
'Burguete, M. Isabel'
'Luis, Santiago V.'

_publ_section_title
;
 Cu(2+), Zn(2+), and Ni(2+) Complexes of C2-Symmetric Pseudopeptides with
 an Aromatic Central Spacer.
;
_journal_issue 15
_journal_name_full 'Inorganic chemistry'
_journal_page_first 7617
_journal_page_last 7629
_journal_paper_doi 10.1021/acs.inorgchem.6b01066
_journal_volume 55
_journal_year 2016
_chemical_absolute_configuration syn
_chemical_formula_moiety 'C16 H24 N4 O2 Zn, C3 H8 O'
_chemical_formula_sum 'C19 H32 N4 O3 Zn'
_chemical_formula_weight 429.85
_space_group_crystal_system orthorhombic
_space_group_IT_number 19
_space_group_name_Hall 'P 2ac 2ab'
_space_group_name_H-M_alt 'P 21 21 21'
_atom_sites_solution_hydrogens mixed
_atom_sites_solution_primary direct
_audit_creation_date 2016-04-10
_audit_creation_method
;
Olex2 1.2
(compiled 2015.01.26 svn.r3150 for OlexSys, GUI svn.r4998)
;
_cell_angle_alpha 90
_cell_angle_beta 90
_cell_angle_gamma 90
_cell_formula_units_Z 4
_cell_length_a 8.95087(10)
_cell_length_b 12.63503(10)
_cell_length_c 19.02315(15)
_cell_measurement_reflns_used 13235
_cell_measurement_temperature 200
_cell_measurement_theta_max 72.4710
_cell_measurement_theta_min 3.4510
_cell_volume 2151.41(3)
_computing_cell_refinement
;
CrysAlisPro, Agilent Technologies,
Version 1.171.37.31 (release 14-01-2014 CrysAlis171 .NET)
(compiled Jan 14 2014,18:38:05)
;
_computing_data_collection
;
CrysAlisPro, Agilent Technologies,
Version 1.171.37.31 (release 14-01-2014 CrysAlis171 .NET)
(compiled Jan 14 2014,18:38:05)
;
_computing_data_reduction
;
CrysAlisPro, Agilent Technologies,
Version 1.171.37.31 (release 14-01-2014 CrysAlis171 .NET)
(compiled Jan 14 2014,18:38:05)
;
_computing_molecular_graphics 'Olex2 (Dolomanov et al., 2009)'
_computing_publication_material 'Olex2 (Dolomanov et al., 2009)'
_computing_structure_refinement 'ShelXL (Sheldrick, 2008)'
_computing_structure_solution 'ShelXS (Sheldrick, 2008)'
_diffrn_ambient_temperature 200
_diffrn_detector 'CCD plate'
_diffrn_detector_area_resol_mean 10.4051
_diffrn_detector_type Atlas
_diffrn_measured_fraction_theta_full 1.000
_diffrn_measured_fraction_theta_max 0.994
_diffrn_measurement_details
;
#__ type_ start__ end____ width___ exp.time_
  1 omega  -50.00   36.00   0.4000    1.0000
omega____ theta____ kappa____ phi______ frames
    -      -40.0680   38.0000  -90.0000 215

#__ type_ start__ end____ width___ exp.time_
  2 omega -122.00    6.00   0.4000    1.0000
omega____ theta____ kappa____ phi______ frames
    -      -40.0680  -19.0000  -90.0000 320

#__ type_ start__ end____ width___ exp.time_
  3 omega   27.00   99.00   0.4000    1.0000
omega____ theta____ kappa____ phi______ frames
    -       40.0680 -129.0000  -89.0000 180

#__ type_ start__ end____ width___ exp.time_
  4 omega   28.00   90.00   0.4000    2.0000
omega____ theta____ kappa____ phi______ frames
    -      105.5400  -30.0000    0.0000 155

#__ type_ start__ end____ width___ exp.time_
  5 omega   28.00   90.00   0.4000    2.0000
omega____ theta____ kappa____ phi______ frames
    -      105.5400  -30.0000   60.0000 155

#__ type_ start__ end____ width___ exp.time_
  6 omega   21.00  107.00   0.4000    2.0000
omega____ theta____ kappa____ phi______ frames
    -      105.5400  -94.0000  -90.0000 215

#__ type_ start__ end____ width___ exp.time_
  7 omega   28.00   90.00   0.4000    2.0000
omega____ theta____ kappa____ phi______ frames
    -      105.5400  -30.0000  -90.0000 155

#__ type_ start__ end____ width___ exp.time_
  8 omega   31.00  135.00   0.4000    2.0000
omega____ theta____ kappa____ phi______ frames
    -      105.5400  -61.0000 -150.0000 260

#__ type_ start__ end____ width___ exp.time_
  9 omega   28.00   90.00   0.4000    2.0000
omega____ theta____ kappa____ phi______ frames
    -      105.5400  -30.0000  -60.0000 155

#__ type_ start__ end____ width___ exp.time_
 10 omega   28.00   90.00   0.4000    2.0000
omega____ theta____ kappa____ phi______ frames
    -      105.5400  -30.0000 -180.0000 155

#__ type_ start__ end____ width___ exp.time_
 11 omega   21.00  107.00   0.4000    2.0000
omega____ theta____ kappa____ phi______ frames
    -      105.5400  -94.0000    0.0000 215

#__ type_ start__ end____ width___ exp.time_
 12 omega -119.00   -7.00   0.4000    1.0000
omega____ theta____ kappa____ phi______ frames
    -      -40.0680  -77.0000  -90.0000 280

#__ type_ start__ end____ width___ exp.time_
 13 omega -114.00  -10.00   0.4000    1.0000
omega____ theta____ kappa____ phi______ frames
    -      -40.0680  -57.0000  150.0000 260

#__ type_ start__ end____ width___ exp.time_
 14 omega -114.00  -10.00   0.4000    1.0000
omega____ theta____ kappa____ phi______ frames
    -      -40.0680  -57.0000   60.0000 260

#__ type_ start__ end____ width___ exp.time_
 15 omega   75.00  177.00   0.4000    2.0000
omega____ theta____ kappa____ phi______ frames
    -      105.5400   30.0000 -120.0000 255

#__ type_ start__ end____ width___ exp.time_
 16 omega   44.00  178.00   0.4000    2.0000
omega____ theta____ kappa____ phi______ frames
    -      105.5400   15.0000  120.0000 335

#__ type_ start__ end____ width___ exp.time_
 17 omega   75.00  177.00   0.4000    2.0000
omega____ theta____ kappa____ phi______ frames
    -      105.5400   61.0000  -30.0000 255
;
_diffrn_measurement_device 'four-circle diffractometer'
_diffrn_measurement_device_type 'SuperNova, Dual, Cu at zero, Atlas'
_diffrn_measurement_method '\w scans'
_diffrn_orient_matrix_UB_11 -0.0079398000
_diffrn_orient_matrix_UB_12 -0.0974679000
_diffrn_orient_matrix_UB_13 0.0485639000
_diffrn_orient_matrix_UB_21 -0.0145490000
_diffrn_orient_matrix_UB_22 -0.0724886000
_diffrn_orient_matrix_UB_23 -0.0648212000
_diffrn_orient_matrix_UB_31 0.1711211000
_diffrn_orient_matrix_UB_32 -0.0108152000
_diffrn_orient_matrix_UB_33 -0.0032253000
_diffrn_radiation_monochromator mirror
_diffrn_radiation_probe x-ray
_diffrn_radiation_type CuK\a
_diffrn_radiation_wavelength 1.54184
_diffrn_reflns_av_R_equivalents 0.0299
_diffrn_reflns_av_unetI/netI 0.0208
_diffrn_reflns_Laue_measured_fraction_full 1.000
_diffrn_reflns_Laue_measured_fraction_max 0.994
_diffrn_reflns_limit_h_max 10
_diffrn_reflns_limit_h_min -8
_diffrn_reflns_limit_k_max 15
_diffrn_reflns_limit_k_min -15
_diffrn_reflns_limit_l_max 23
_diffrn_reflns_limit_l_min -22
_diffrn_reflns_number 19788
_diffrn_reflns_point_group_measured_fraction_full 1.000
_diffrn_reflns_point_group_measured_fraction_max 0.988
_diffrn_reflns_theta_full 67.684
_diffrn_reflns_theta_max 72.475
_diffrn_reflns_theta_min 4.200
_diffrn_source 'sealed X-ray tube'
_diffrn_source_type 'SuperNova (Cu) X-ray Source'
_exptl_absorpt_coefficient_mu 1.789
_exptl_absorpt_correction_T_max 0.951
_exptl_absorpt_correction_T_min 0.798
_exptl_absorpt_correction_type gaussian
_exptl_absorpt_process_details
;
CrysAlisPro, Agilent Technologies,
Version 1.171.37.31 (release 14-01-2014 CrysAlis171 .NET)
(compiled Jan 14 2014,18:38:05)
Numerical absorption correction based on gaussian integration over
			a multifaceted crystal model
Empirical absorption correction using spherical harmonics,
 implemented in SCALE3 ABSPACK scaling algorithm.
;
_exptl_crystal_density_diffrn 1.327
_exptl_crystal_description
;
;
_exptl_crystal_F_000 912
_exptl_crystal_size_max 0.2953
_exptl_crystal_size_mid 0.0511
_exptl_crystal_size_min 0.0383
_refine_diff_density_max 0.324
_refine_diff_density_min -0.294
_refine_diff_density_rms 0.049
_refine_ls_abs_structure_details
;
 Flack x determined using 1715 quotients [(I+)-(I-)]/[(I+)+(I-)]
 (Parsons, Flack and Wagner, Acta Cryst. B69 (2013) 249-259).
;
_refine_ls_abs_structure_Flack -0.028(9)
_refine_ls_extinction_method none
_refine_ls_goodness_of_fit_ref 1.043
_refine_ls_hydrogen_treatment mixed
_refine_ls_matrix_type full
_refine_ls_number_parameters 270
_refine_ls_number_reflns 4202
_refine_ls_number_restraints 0
_refine_ls_restrained_S_all 1.043
_refine_ls_R_factor_all 0.0237
_refine_ls_R_factor_gt 0.0226
_refine_ls_shift/su_max 0.002
_refine_ls_shift/su_mean 0.000
_refine_ls_structure_factor_coef Fsqd
_refine_ls_weighting_details 'w=1/[\s^2^(Fo^2^)+(0.0347P)^2^+0.4708P] where P=(Fo^2^+2Fc^2^)/3'
_refine_ls_weighting_scheme calc
_refine_ls_wR_factor_gt 0.0583
_refine_ls_wR_factor_ref 0.0592
_reflns_Friedel_coverage 0.739
_reflns_Friedel_fraction_full 1.000
_reflns_Friedel_fraction_max 0.979
_reflns_number_gt 4089
_reflns_number_total 4202
_reflns_threshold_expression 'I > 2\s(I)'
_cod_data_source_file ic6b01066_si_002.cif
_cod_data_source_block 9b-str1633
_cod_original_cell_volume 2151.42(3)
_cod_database_code 4348169
_chemical_oxdiff_formula 'C16 H24 N4 O2 Zn'
_shelx_space_group_comment
;
The symmetry employed for this shelxl refinement is uniquely defined
by the following loop, which should always be used as a source of
symmetry information in preference to the above space-group names.
They are only intended as comments.
;
_reflns_odcompleteness_completeness 99.96
_reflns_odcompleteness_iscentric 1
_reflns_odcompleteness_theta 66.97
_olex2_refinement_description
;
1. Fixed Uiso
 At 1.2 times of:
  All C(H) groups
 At 1.5 times of:
  All C(H,H,H) groups
2.a Ternary CH refined with riding coordinates:
 C1(H1), C10(H10), C11(H11), C14(H14), C18(H18)
2.b Aromatic/amide H refined with riding coordinates:
 C4(H4), C5(H5), C6(H6), C7(H7)
2.c Idealised Me refined as rotating group:
 C12(H12A,H12B,H12C), C13(H13A,H13B,H13C), C15(H15A,H15B,H15C), C16(H16A,H16B,
 H16C), C17(H17A,H17B,H17C), C19(H19A,H19B,H19C)
;

loop_
_space_group_symop_operation_xyz
'x, y, z'
'-x+1/2, -y, z+1/2'
'x+1/2, -y+1/2, -z'
'-x, y+1/2, -z+1/2'

loop_
_atom_site_label
_atom_site_type_symbol
_atom_site_fract_x
_atom_site_fract_y
_atom_site_fract_z
_atom_site_U_iso_or_equiv
_atom_site_adp_type
_atom_site_occupancy
_atom_site_site_symmetry_order
_atom_site_calc_flag
_atom_site_refinement_flags_posn
Zn1 Zn 0.56696(3) 0.73157(2) 0.59329(2) 0.01820(9) Uani 1 1 d .
O1 O 0.27417(18) 0.71589(13) 0.42358(8) 0.0212(3) Uani 1 1 d .
O2 O 0.5787(3) 0.44902(14) 0.70435(10) 0.0377(5) Uani 1 1 d .
N1 N 0.4447(3) 0.86906(15) 0.56471(10) 0.0210(4) Uani 1 1 d .
N3 N 0.4541(2) 0.67603(14) 0.50629(9) 0.0191(4) Uani 1 1 d .
N4 N 0.5537(3) 0.57406(14) 0.61570(10) 0.0225(4) Uani 1 1 d .
N2 N 0.5603(3) 0.73561(17) 0.70481(9) 0.0254(4) Uani 1 1 d .
C1 C 0.3710(3) 0.85698(18) 0.49521(12) 0.0195(4) Uani 1 1 d .
H1 H 0.2657 0.8821 0.5003 0.023 Uiso 1 1 calc R
C2 C 0.3651(3) 0.73986(18) 0.47295(11) 0.0182(4) Uani 1 1 d .
C3 C 0.4573(3) 0.56448(17) 0.49890(11) 0.0196(5) Uani 1 1 d .
C4 C 0.4131(3) 0.50833(19) 0.43966(13) 0.0255(5) Uani 1 1 d .
H4 H 0.3723 0.5448 0.4004 0.031 Uiso 1 1 calc R
C5 C 0.4284(4) 0.39855(19) 0.43778(13) 0.0328(6) Uani 1 1 d .
H5 H 0.3986 0.3604 0.3971 0.039 Uiso 1 1 calc R
C6 C 0.4869(4) 0.3451(2) 0.49491(15) 0.0367(7) Uani 1 1 d .
H6 H 0.4983 0.2704 0.4930 0.044 Uiso 1 1 calc R
C7 C 0.5292(3) 0.39991(19) 0.55512(14) 0.0304(6) Uani 1 1 d .
H7 H 0.5686 0.3623 0.5942 0.036 Uiso 1 1 calc R
C8 C 0.5143(3) 0.50954(19) 0.55859(13) 0.0230(5) Uani 1 1 d .
C9 C 0.5795(3) 0.54202(18) 0.68053(12) 0.0240(5) Uani 1 1 d .
C10 C 0.6212(3) 0.6336(2) 0.73097(12) 0.0248(5) Uani 1 1 d .
H10 H 0.7324 0.6404 0.7286 0.030 Uiso 1 1 calc R
C11 C 0.4448(3) 0.92381(17) 0.43693(12) 0.0235(5) Uani 1 1 d .
H11 H 0.3870 0.9113 0.3927 0.028 Uiso 1 1 calc R
C12 C 0.4356(4) 1.04201(18) 0.45306(15) 0.0351(6) Uani 1 1 d .
H12A H 0.3326 1.0606 0.4654 0.053 Uiso 1 1 calc GR
H12B H 0.4665 1.0825 0.4116 0.053 Uiso 1 1 calc GR
H12C H 0.5019 1.0588 0.4925 0.053 Uiso 1 1 calc GR
C13 C 0.6067(3) 0.8915(2) 0.42238(13) 0.0304(6) Uani 1 1 d .
H13A H 0.6444 0.9309 0.3817 0.046 Uiso 1 1 calc GR
H13B H 0.6111 0.8154 0.4126 0.046 Uiso 1 1 calc GR
H13C H 0.6684 0.9076 0.4636 0.046 Uiso 1 1 calc GR
C14 C 0.5835(4) 0.6121(2) 0.80853(13) 0.0350(6) Uani 1 1 d .
H14 H 0.6205 0.5394 0.8198 0.042 Uiso 1 1 calc R
C15 C 0.4170(4) 0.6129(3) 0.82234(18) 0.0544(9) Uani 1 1 d .
H15A H 0.3786 0.6851 0.8172 0.082 Uiso 1 1 calc GR
H15B H 0.3976 0.5877 0.8702 0.082 Uiso 1 1 calc GR
H15C H 0.3669 0.5663 0.7886 0.082 Uiso 1 1 calc GR
C16 C 0.6664(4) 0.6891(3) 0.85699(15) 0.0481(8) Uani 1 1 d .
H16A H 0.7743 0.6801 0.8509 0.072 Uiso 1 1 calc GR
H16B H 0.6393 0.6745 0.9060 0.072 Uiso 1 1 calc GR
H16C H 0.6384 0.7619 0.8451 0.072 Uiso 1 1 calc GR
O3 O 0.7567(2) 0.64692(15) 0.30438(10) 0.0301(4) Uani 1 1 d .
C17 C 0.5591(4) 0.7349(3) 0.2424(2) 0.0557(9) Uani 1 1 d .
H17A H 0.5969 0.8024 0.2605 0.083 Uiso 1 1 calc GR
H17B H 0.4503 0.7388 0.2374 0.083 Uiso 1 1 calc GR
H17C H 0.6043 0.7205 0.1964 0.083 Uiso 1 1 calc GR
C18 C 0.5990(3) 0.64725(19) 0.29285(14) 0.0289(5) Uani 1 1 d .
H18 H 0.5485 0.6619 0.3387 0.035 Uiso 1 1 calc R
C19 C 0.5453(4) 0.5405(2) 0.26609(15) 0.0377(6) Uani 1 1 d .
H19A H 0.5839 0.5287 0.2185 0.057 Uiso 1 1 calc GR
H19B H 0.4358 0.5396 0.2651 0.057 Uiso 1 1 calc GR
H19C H 0.5816 0.4845 0.2974 0.057 Uiso 1 1 calc GR
H2A H 0.468(4) 0.741(2) 0.7144(16) 0.035(9) Uiso 1 1 d .
H1A H 0.381(4) 0.872(2) 0.5973(18) 0.031(8) Uiso 1 1 d .
H2B H 0.603(4) 0.793(3) 0.7259(17) 0.037(9) Uiso 1 1 d .
H1B H 0.496(4) 0.919(3) 0.5645(19) 0.048(11) Uiso 1 1 d .
H3 H 0.800(4) 0.614(3) 0.2722(19) 0.042(9) Uiso 1 1 d .

loop_
_atom_site_aniso_label
_atom_site_aniso_U_11
_atom_site_aniso_U_22
_atom_site_aniso_U_33
_atom_site_aniso_U_23
_atom_site_aniso_U_13
_atom_site_aniso_U_12
Zn1 0.01979(15) 0.01881(14) 0.01600(13) 0.00048(10) 0.00006(12) -0.00044(12)
O1 0.0189(8) 0.0246(8) 0.0200(7) -0.0032(6) -0.0027(6) 0.0017(7)
O2 0.0511(13) 0.0285(9) 0.0333(10) 0.0122(7) -0.0131(10) -0.0089(10)
N1 0.0247(11) 0.0208(9) 0.0173(9) -0.0020(7) -0.0011(9) 0.0004(9)
N3 0.0212(11) 0.0169(8) 0.0191(8) -0.0008(6) -0.0016(8) -0.0003(8)
N4 0.0253(11) 0.0217(9) 0.0206(9) 0.0025(7) -0.0007(8) -0.0017(9)
N2 0.0316(12) 0.0275(9) 0.0171(8) 0.0005(7) 0.0011(9) 0.0018(11)
C1 0.0202(11) 0.0195(10) 0.0187(10) -0.0015(8) -0.0016(8) 0.0023(9)
C2 0.0170(10) 0.0209(11) 0.0166(9) -0.0002(8) 0.0029(8) -0.0015(9)
C3 0.0188(12) 0.0179(10) 0.0220(10) 0.0012(8) 0.0019(9) -0.0020(8)
C4 0.0294(14) 0.0238(11) 0.0233(11) -0.0017(9) 0.0005(10) -0.0012(10)
C5 0.0436(16) 0.0238(11) 0.0309(12) -0.0077(9) 0.0011(13) -0.0030(13)
C6 0.0518(18) 0.0164(10) 0.0421(15) -0.0009(10) 0.0021(13) -0.0026(12)
C7 0.0366(17) 0.0219(11) 0.0326(13) 0.0061(10) -0.0002(11) -0.0027(10)
C8 0.0229(13) 0.0214(11) 0.0246(11) 0.0024(9) 0.0011(9) -0.0018(9)
C9 0.0204(12) 0.0258(11) 0.0257(11) 0.0072(9) -0.0015(10) -0.0012(10)
C10 0.0253(13) 0.0307(12) 0.0183(11) 0.0032(9) 0.0004(9) 0.0065(10)
C11 0.0287(13) 0.0207(10) 0.0210(10) 0.0031(8) -0.0042(11) -0.0028(10)
C12 0.0453(16) 0.0212(11) 0.0389(14) 0.0045(10) -0.0049(15) -0.0017(13)
C13 0.0302(15) 0.0319(13) 0.0290(13) 0.0040(10) 0.0037(10) -0.0029(11)
C14 0.0420(17) 0.0394(13) 0.0236(12) 0.0091(10) 0.0061(12) 0.0125(13)
C15 0.051(2) 0.065(2) 0.0472(18) 0.0246(16) 0.0223(16) 0.0125(18)
C16 0.066(2) 0.0561(18) 0.0224(12) -0.0054(12) 0.0001(14) 0.0168(17)
O3 0.0300(10) 0.0329(9) 0.0274(9) -0.0098(8) -0.0037(8) 0.0042(8)
C17 0.049(2) 0.0422(16) 0.075(2) 0.0149(16) -0.0172(19) 0.0091(18)
C18 0.0281(15) 0.0272(12) 0.0315(12) -0.0019(10) 0.0016(10) 0.0018(10)
C19 0.0367(17) 0.0359(14) 0.0405(15) -0.0078(11) -0.0017(13) -0.0033(13)

loop_
_atom_type_symbol
_atom_type_description
_atom_type_scat_dispersion_real
_atom_type_scat_dispersion_imag
_atom_type_scat_source
C C 0.0181 0.0091 'International Tables Vol C Tables 4.2.6.8 and 6.1.1.4'
H H 0.0000 0.0000 'International Tables Vol C Tables 4.2.6.8 and 6.1.1.4'
N N 0.0311 0.0180 'International Tables Vol C Tables 4.2.6.8 and 6.1.1.4'
O O 0.0492 0.0322 'International Tables Vol C Tables 4.2.6.8 and 6.1.1.4'
Zn Zn -1.5491 0.6778 'International Tables Vol C Tables 4.2.6.8 and 6.1.1.4'

loop_
_geom_angle_atom_site_label_1
_geom_angle_atom_site_label_2
_geom_angle_atom_site_label_3
_geom_angle
_geom_angle_site_symmetry_1
_geom_angle_site_symmetry_3
O1 Zn1 N1 99.53(8) 3_566 .
O1 Zn1 N3 116.06(7) 3_566 .
O1 Zn1 N4 114.35(8) 3_566 .
O1 Zn1 N2 100.29(8) 3_566 .
N3 Zn1 N1 79.65(7) . .
N3 Zn1 N2 142.81(9) . .
N4 Zn1 N1 145.29(10) . .
N4 Zn1 N3 78.88(7) . .
N4 Zn1 N2 79.22(8) . .
N2 Zn1 N1 102.82(8) . .
C2 O1 Zn1 129.09(14) . 3_466
Zn1 N1 H1A 101(2) . .
Zn1 N1 H1B 111(3) . .
C1 N1 Zn1 111.87(14) . .
C1 N1 H1A 111(2) . .
C1 N1 H1B 110(3) . .
H1A N1 H1B 112(3) . .
C2 N3 Zn1 118.76(15) . .
C2 N3 C3 125.6(2) . .
C3 N3 Zn1 114.09(14) . .
C8 N4 Zn1 114.82(15) . .
C9 N4 Zn1 119.02(16) . .
C9 N4 C8 126.1(2) . .
Zn1 N2 H2A 104(2) . .
Zn1 N2 H2B 117(2) . .
C10 N2 Zn1 107.69(14) . .
C10 N2 H2A 111(2) . .
C10 N2 H2B 113(2) . .
H2A N2 H2B 105(3) . .
N1 C1 H1 107.4 . .
N1 C1 C2 111.04(18) . .
N1 C1 C11 113.2(2) . .
C2 C1 H1 107.4 . .
C2 C1 C11 110.07(18) . .
C11 C1 H1 107.4 . .
O1 C2 N3 127.0(2) . .
O1 C2 C1 116.84(19) . .
N3 C2 C1 116.16(19) . .
N3 C3 C8 114.4(2) . .
C4 C3 N3 125.6(2) . .
C4 C3 C8 120.0(2) . .
C3 C4 H4 120.0 . .
C3 C4 C5 120.0(2) . .
C5 C4 H4 120.0 . .
C4 C5 H5 119.9 . .
C6 C5 C4 120.2(2) . .
C6 C5 H5 119.9 . .
C5 C6 H6 119.8 . .
C5 C6 C7 120.4(2) . .
C7 C6 H6 119.8 . .
C6 C7 H7 119.7 . .
C6 C7 C8 120.5(2) . .
C8 C7 H7 119.7 . .
N4 C8 C3 115.1(2) . .
C7 C8 N4 126.2(2) . .
C7 C8 C3 118.7(2) . .
O2 C9 N4 128.5(2) . .
O2 C9 C10 118.4(2) . .
N4 C9 C10 113.09(19) . .
N2 C10 C9 110.63(19) . .
N2 C10 H10 106.0 . .
N2 C10 C14 113.2(2) . .
C9 C10 H10 106.0 . .
C14 C10 C9 114.2(2) . .
C14 C10 H10 106.0 . .
C1 C11 H11 107.2 . .
C12 C11 C1 111.6(2) . .
C12 C11 H11 107.2 . .
C12 C11 C13 110.4(2) . .
C13 C11 C1 112.92(19) . .
C13 C11 H11 107.2 . .
C11 C12 H12A 109.5 . .
C11 C12 H12B 109.5 . .
C11 C12 H12C 109.5 . .
H12A C12 H12B 109.5 . .
H12A C12 H12C 109.5 . .
H12B C12 H12C 109.5 . .
C11 C13 H13A 109.5 . .
C11 C13 H13B 109.5 . .
C11 C13 H13C 109.5 . .
H13A C13 H13B 109.5 . .
H13A C13 H13C 109.5 . .
H13B C13 H13C 109.5 . .
C10 C14 H14 107.1 . .
C15 C14 C10 112.4(2) . .
C15 C14 H14 107.1 . .
C15 C14 C16 111.6(3) . .
C16 C14 C10 111.0(2) . .
C16 C14 H14 107.1 . .
C14 C15 H15A 109.5 . .
C14 C15 H15B 109.5 . .
C14 C15 H15C 109.5 . .
H15A C15 H15B 109.5 . .
H15A C15 H15C 109.5 . .
H15B C15 H15C 109.5 . .
C14 C16 H16A 109.5 . .
C14 C16 H16B 109.5 . .
C14 C16 H16C 109.5 . .
H16A C16 H16B 109.5 . .
H16A C16 H16C 109.5 . .
H16B C16 H16C 109.5 . .
C18 O3 H3 111(3) . .
H17A C17 H17B 109.5 . .
H17A C17 H17C 109.5 . .
H17B C17 H17C 109.5 . .
C18 C17 H17A 109.5 . .
C18 C17 H17B 109.5 . .
C18 C17 H17C 109.5 . .
O3 C18 C17 109.5(2) . .
O3 C18 H18 108.3 . .
O3 C18 C19 111.2(2) . .
C17 C18 H18 108.3 . .
C17 C18 C19 111.3(2) . .
C19 C18 H18 108.3 . .
C18 C19 H19A 109.5 . .
C18 C19 H19B 109.5 . .
C18 C19 H19C 109.5 . .
H19A C19 H19B 109.5 . .
H19A C19 H19C 109.5 . .
H19B C19 H19C 109.5 . .

loop_
_geom_bond_atom_site_label_1
_geom_bond_atom_site_label_2
_geom_bond_distance
_geom_bond_site_symmetry_2
Zn1 O1 1.9960(16) 3_566
Zn1 N1 2.124(2) .
Zn1 N3 2.0622(19) .
Zn1 N4 2.0387(18) .
Zn1 N2 2.1228(18) .
O1 Zn1 1.9959(16) 3_466
O1 C2 1.279(3) .
O2 C9 1.259(3) .
N1 C1 1.485(3) .
N1 H1A 0.84(3) .
N1 H1B 0.78(4) .
N3 C2 1.299(3) .
N3 C3 1.417(3) .
N4 C8 1.403(3) .
N4 C9 1.318(3) .
N2 C10 1.485(3) .
N2 H2A 0.85(4) .
N2 H2B 0.91(3) .
C1 H1 1.0000 .
C1 C2 1.540(3) .
C1 C11 1.542(3) .
C3 C4 1.389(3) .
C3 C8 1.425(3) .
C4 H4 0.9500 .
C4 C5 1.394(3) .
C5 H5 0.9500 .
C5 C6 1.383(4) .
C6 H6 0.9500 .
C6 C7 1.391(4) .
C7 H7 0.9500 .
C7 C8 1.393(3) .
C9 C10 1.549(3) .
C10 H10 1.0000 .
C10 C14 1.538(3) .
C11 H11 1.0000 .
C11 C12 1.527(3) .
C11 C13 1.531(4) .
C12 H12A 0.9800 .
C12 H12B 0.9800 .
C12 H12C 0.9800 .
C13 H13A 0.9800 .
C13 H13B 0.9800 .
C13 H13C 0.9800 .
C14 H14 1.0000 .
C14 C15 1.513(5) .
C14 C16 1.532(4) .
C15 H15A 0.9800 .
C15 H15B 0.9800 .
C15 H15C 0.9800 .
C16 H16A 0.9800 .
C16 H16B 0.9800 .
C16 H16C 0.9800 .
O3 C18 1.429(3) .
O3 H3 0.84(4) .
C17 H17A 0.9800 .
C17 H17B 0.9800 .
C17 H17C 0.9800 .
C17 C18 1.509(4) .
C18 H18 1.0000 .
C18 C19 1.519(4) .
C19 H19A 0.9800 .
C19 H19B 0.9800 .
C19 H19C 0.9800 .

loop_
_geom_hbond_atom_site_label_D
_geom_hbond_atom_site_label_H
_geom_hbond_atom_site_label_A
_geom_hbond_distance_DH
_geom_hbond_distance_HA
_geom_hbond_distance_DA
_geom_hbond_angle_DHA
_geom_hbond_site_symmetry_A
O3 H3 O2 0.84(4) 1.86(4) 2.694(3) 172(4) 2_664

loop_
_geom_torsion_atom_site_label_1
_geom_torsion_atom_site_label_2
_geom_torsion_atom_site_label_3
_geom_torsion_atom_site_label_4
_geom_torsion
_geom_torsion_site_symmetry_1
Zn1 O1 C2 N3 140.1(2) 3_466
Zn1 O1 C2 C1 -40.3(3) 3_466
Zn1 N1 C1 C2 16.3(2) .
Zn1 N1 C1 C11 -108.07(19) .
Zn1 N3 C2 O1 -171.29(17) .
Zn1 N3 C2 C1 9.1(3) .
Zn1 N3 C3 C4 -168.3(2) .
Zn1 N3 C3 C8 10.5(3) .
Zn1 N4 C8 C3 -13.6(3) .
Zn1 N4 C8 C7 164.9(2) .
Zn1 N4 C9 O2 -179.0(2) .
Zn1 N4 C9 C10 -1.4(3) .
Zn1 N2 C10 C9 -34.2(2) .
Zn1 N2 C10 C14 -163.8(2) .
O2 C9 C10 N2 -157.5(2) .
O2 C9 C10 C14 -28.4(4) .
N1 C1 C2 O1 163.5(2) .
N1 C1 C2 N3 -16.9(3) .
N1 C1 C11 C12 -62.1(3) .
N1 C1 C11 C13 62.9(3) .
N3 C3 C4 C5 176.9(3) .
N3 C3 C8 N4 1.9(3) .
N3 C3 C8 C7 -176.7(2) .
N4 C9 C10 N2 24.6(3) .
N4 C9 C10 C14 153.7(2) .
N2 C10 C14 C15 57.3(3) .
N2 C10 C14 C16 -68.6(3) .
C2 N3 C3 C4 26.3(4) .
C2 N3 C3 C8 -154.9(2) .
C2 C1 C11 C12 173.0(2) .
C2 C1 C11 C13 -62.0(3) .
C3 N3 C2 O1 -6.5(4) .
C3 N3 C2 C1 173.9(2) .
C3 C4 C5 C6 0.3(5) .
C4 C3 C8 N4 -179.2(2) .
C4 C3 C8 C7 2.2(4) .
C4 C5 C6 C7 0.8(5) .
C5 C6 C7 C8 -0.5(5) .
C6 C7 C8 N4 -179.5(3) .
C6 C7 C8 C3 -1.0(4) .
C8 N4 C9 O2 2.1(5) .
C8 N4 C9 C10 179.8(2) .
C8 C3 C4 C5 -1.8(4) .
C9 N4 C8 C3 165.3(2) .
C9 N4 C8 C7 -16.2(4) .
C9 C10 C14 C15 -70.5(3) .
C9 C10 C14 C16 163.6(2) .
C11 C1 C2 O1 -70.4(3) .
C11 C1 C2 N3 109.2(2) .
